data_4132008
loop_
_publ_author_name
'Yuan, Juan'
'Wu, Shu-Qi'
'Liu, Mei-Jiao'
'Sato, Osamu'
'Kou, Hui-Zhong'

_publ_section_title
;
 Rhodamine 6G-Labeled Pyridyl Aroylhydrazone Fe(II) Complex Exhibiting
 Synergetic Spin Crossover and Fluorescence.
;
_journal_issue 30
_journal_name_full 'Journal of the American Chemical Society'
_journal_page_first 9426
_journal_page_last 9433
_journal_paper_doi 10.1021/jacs.8b00103
_journal_volume 140
_journal_year 2018
_chemical_formula_moiety 'C66 H66 N10 O4 Zn, 2(Cl O4), C H2 Cl2, 0.78(C O), 3(C H4 O)'
_chemical_formula_sum 'C70.78 H83.12 Cl4 N10 O15.78 Zn'
_chemical_formula_weight 1533.60
_space_group_crystal_system monoclinic
_space_group_IT_number 14
_space_group_name_Hall '-P 2ybc'
_space_group_name_H-M_alt 'P 1 21/c 1'
_atom_sites_solution_hydrogens mixed
_atom_sites_solution_primary direct
_audit_creation_date 2017-10-25
_audit_creation_method
;
Olex2 1.2
(compiled 2017.08.10 svn.r3458 for OlexSys, GUI svn.r5381)
;
_cell_angle_alpha 90
_cell_angle_beta 94.243(3)
_cell_angle_gamma 90
_cell_formula_units_Z 4
_cell_length_a 20.4333(7)
_cell_length_b 28.6810(10)
_cell_length_c 12.6430(5)
_cell_measurement_reflns_used 8851
_cell_measurement_temperature 170(2)
_cell_measurement_theta_max 74.5910
_cell_measurement_theta_min 4.2790
_cell_volume 7389.1(5)
_computing_cell_refinement 'CrysAlisPro 1.171.38.43f (Rigaku OD, 2015)'
_computing_data_collection 'CrysAlisPro 1.171.38.43f (Rigaku OD, 2015)'
_computing_data_reduction 'CrysAlisPro 1.171.38.43f (Rigaku OD, 2015)'
_computing_molecular_graphics 'Olex2 (Dolomanov et al., 2009)'
_computing_publication_material 'Olex2 (Dolomanov et al., 2009)'
_computing_structure_refinement 'ShelXL (Sheldrick, 2015)'
_computing_structure_solution 'ShelXT (Sheldrick, 2015)'
_diffrn_ambient_temperature 170
_diffrn_detector 'CCD plate'
_diffrn_detector_area_resol_mean 5.2137
_diffrn_detector_type AtlasS2
_diffrn_measured_fraction_theta_full 0.939
_diffrn_measured_fraction_theta_max 1.000
_diffrn_measurement_details
;
List of Runs (angles in degrees, time in seconds):

  # Type    Start    End  Width  t~exp~   \w     \q     \k     \f   Frames
--------------------------------------------------------------------------
  1  \w     -5.00  31.00   1.00    2.00    --  -40.81  77.00   0.00   36
  2  \w    -33.00  -6.00   1.00    2.00    --  -40.81  77.00   0.00   27
  3  \w    -95.00  -8.00   1.00    2.00    --  -40.81 125.00-120.00   87
  4  \w   -109.00 -16.00   1.00    2.00    --  -40.81 -38.00  90.00   93
  5  \w     48.00  74.00   1.00    2.00    --   40.81-125.00-180.00   26
  6  \w    112.00 138.00   1.00   10.00    --  112.00 -61.00-180.00   26
  7  \w     86.00 171.00   1.00   10.00    --  112.00  45.00-120.00   85
  8  \w    131.00 168.00   1.00   10.00    --  112.00 111.00-150.00   37
  9  \w    101.00 176.00   1.00   10.00    --  112.00 111.00-180.00   75
 10  \w     78.00 150.00   1.00   10.00    --  112.00 178.00   0.00   72
 11  \w    103.00 174.00   1.00   10.00    --  112.00 111.00 120.00   71
 12  \w     47.00  97.00   1.00   10.00    --  112.00 -45.00 120.00   50
 13  \w     49.00 108.00   1.00   10.00    --  112.00 -95.00 150.00   59
;
_diffrn_measurement_device 'four-circle diffractometer'
_diffrn_measurement_device_type 'SuperNova, Dual, Cu at zero, AtlasS2'
_diffrn_measurement_method '\w scans'
_diffrn_orient_matrix_type 'CrysAlisPro convention (1999,Acta A55,543-557)'
_diffrn_orient_matrix_UB_11 0.0157833000
_diffrn_orient_matrix_UB_12 0.0507328000
_diffrn_orient_matrix_UB_13 -0.0292513000
_diffrn_orient_matrix_UB_21 -0.0581495000
_diffrn_orient_matrix_UB_22 -0.0001141000
_diffrn_orient_matrix_UB_23 -0.0847646000
_diffrn_orient_matrix_UB_31 -0.0456388000
_diffrn_orient_matrix_UB_32 0.0177046000
_diffrn_orient_matrix_UB_33 0.0830117000
_diffrn_radiation_monochromator mirror
_diffrn_radiation_probe x-ray
_diffrn_radiation_type CuK\a
_diffrn_radiation_wavelength 1.54184
_diffrn_reflns_av_R_equivalents 0.0405
_diffrn_reflns_av_unetI/netI 0.0538
_diffrn_reflns_Laue_measured_fraction_full 0.939
_diffrn_reflns_Laue_measured_fraction_max 1.000
_diffrn_reflns_limit_h_max 17
_diffrn_reflns_limit_h_min -24
_diffrn_reflns_limit_k_max 33
_diffrn_reflns_limit_k_min -28
_diffrn_reflns_limit_l_max 14
_diffrn_reflns_limit_l_min -14
_diffrn_reflns_number 27544
_diffrn_reflns_point_group_measured_fraction_full 0.939
_diffrn_reflns_point_group_measured_fraction_max 1.000
_diffrn_reflns_theta_full 67.684
_diffrn_reflns_theta_max 64.996
_diffrn_reflns_theta_min 3.769
_diffrn_source 'micro-focus sealed X-ray tube'
_diffrn_source_type 'SuperNova (Cu) X-ray Source'
_exptl_absorpt_coefficient_mu 2.392
_exptl_absorpt_correction_T_max 1.00000
_exptl_absorpt_correction_T_min 0.84920
_exptl_absorpt_correction_type multi-scan
_exptl_absorpt_process_details
;
CrysAlisPro 1.171.38.43f (Rigaku Oxford Diffraction, 2015)
Empirical absorption correction using spherical harmonics,
 implemented in SCALE3 ABSPACK scaling algorithm.
;
_exptl_crystal_colour red
_exptl_crystal_colour_primary red
_exptl_crystal_density_diffrn 1.379
_exptl_crystal_description cube
_exptl_crystal_F_000 3208
_exptl_crystal_size_max 0.3
_exptl_crystal_size_mid 0.2
_exptl_crystal_size_min 0.15
_refine_diff_density_max 0.957
_refine_diff_density_min -0.869
_refine_diff_density_rms 0.077
_refine_ls_extinction_method none
_refine_ls_goodness_of_fit_ref 1.027
_refine_ls_hydrogen_treatment constr
_refine_ls_matrix_type full
_refine_ls_number_parameters 994
_refine_ls_number_reflns 12558
_refine_ls_number_restraints 127
_refine_ls_restrained_S_all 1.062
_refine_ls_R_factor_all 0.1025
_refine_ls_R_factor_gt 0.0731
_refine_ls_shift/su_max 0.001
_refine_ls_shift/su_mean 0.000
_refine_ls_structure_factor_coef Fsqd
_refine_ls_weighting_details
;
 w=1/[\s^2^(Fo^2^)+(0.1245P)^2^+7.4570P]
 where P=(Fo^2^+2Fc^2^)/3
;
_refine_ls_weighting_scheme calc
_refine_ls_wR_factor_gt 0.2005
_refine_ls_wR_factor_ref 0.2220
_reflns_Friedel_coverage 0.000
_reflns_number_gt 8840
_reflns_number_total 12558
_reflns_threshold_expression 'I > 2\s(I)'
_cod_data_source_file ja8b00103_si_005.cif
_cod_data_source_block 2-170K
_cod_original_cell_volume 7389.1(4)
_cod_database_code 4132008
_shelxl_version_number 2013-2
_chemical_oxdiff_formula 'C H O N Cl Zn'
_shelx_space_group_comment
;
The symmetry employed for this shelxl refinement is uniquely defined
by the following loop, which should always be used as a source of
symmetry information in preference to the above space-group names.
They are only intended as comments.
;
_shelx_estimated_absorpt_t_max 0.715
_shelx_estimated_absorpt_t_min 0.534
_reflns_odcompleteness_completeness 99.94
_reflns_odcompleteness_iscentric 1
_reflns_odcompleteness_theta 64.99
_olex2_refinement_description
;
1. Fixed Uiso
 At 1.2 times of:
  All C(H) groups, All C(H,H) groups, All N(H) groups, All O(H) groups
 At 1.5 times of:
  All C(H,H,H) groups
2. Restrained distances
 Cl1A-O5A = Cl1A-O6A = Cl1A-O7A = Cl1A-O8A
 1.44 with sigma of 0.01
 O5A-O6A = O5A-O7A = O5A-O8A = O6A-O7A = O6A-O8A = O7A-O8A
 2.35 with sigma of 0.02
3. Rigid bond restraints
 N10, C63, C64
 with sigma for 1-2 distances of 0.01 and sigma for 1-3 distances of 0.01
4. Uiso/Uaniso restraints and constraints
Uanis(N10) \\sim Ueq, Uanis(C55) \\sim Ueq, Uanis(C56) \\sim Ueq, Uanis(C3)
\\sim Ueq, Uanis(C64) \\sim Ueq, Uanis(C65) \\sim Ueq, Uanis(O7A) \\sim Ueq,
Uanis(O8A) \\sim Ueq, Uanis(O10A) \\sim Ueq, Uanis(O11A) \\sim Ueq, Uanis(O12A)
\\sim Ueq, Uanis(O6A) \\sim Ueq: with sigma of 0.01 and sigma for terminal
atoms of 0.02
Uanis(O10) \\sim Ueq, Uanis(O11) \\sim Ueq, Uanis(O14) \\sim Ueq, Uanis(C60)
\\sim Ueq, Uanis(O16) \\sim Ueq, Uanis(O5A) \\sim Ueq, Uanis(O7) \\sim Ueq:
with sigma of 0.005 and sigma for terminal atoms of 0.01
5. Others
 Sof(O10A)=Sof(O11A)=Sof(O12A)=1-FVAR(1)
 Sof(O10)=Sof(O11)=Sof(O12)=FVAR(1)
 Fixed Sof: Cl1(0.78) O5(0.78) O6(0.78) O7(0.78) O8(0.78) O16(0.78) C69(0.78)
 Cl1A(0.22) O5A(0.22) O6A(0.22) O7A(0.22) O8A(0.22)
6.a Riding coordinates:
 O13(H13A), O14(H14), O15(H15)
6.b Secondary CH2 refined with riding coordinates:
 C29(H29A,H29B), C31(H31A,H31B), C61(H61A,H61B), C63(H63A,H63B), C67(H67A,H67B)
6.c Me refined with riding coordinates:
 C27(H27A,H27B,H27C), C28(H28A,H28B,H28C), C30(H30A,H30B,H30C), C32(H32A,H32B,
 H32C), C59(H59A,H59B,H59C), C60(H60A,H60B,H60C), C62(H62A,H62B,H62C), C64(H64A,
 H64B,H64C), C65(H65A,H65B,H65C), C70(H70A,H70B,H70C), C71(H71A,H71B,H71C)
6.d Aromatic/amide H refined with riding coordinates:
 N7(H7), N8(H8), N9(H9), N10(H10), C2(H2), C3(H3), C4(H4), C6(H6), C9(H9A),
 C10(H10A), C11(H11), C13(H13), C16(H16), C19(H19), C22(H22), C25(H25),
 C34(H34), C35(H35), C36(H36), C38(H38), C41(H41), C42(H42), C43(H43), C44(H44),
  C48(H48), C51(H51), C54(H54), C57(H57)
6.e Idealised Me refined as rotating group:
 C66(H66A,H66B,H66C), C68(H68A,H68B,H68C)
;
_olex2_date_sample_data_collection 2017-05-11
_olex2_submission_special_instructions 'No special instructions were received'
_oxdiff_exptl_absorpt_empirical_details
;
Empirical correction (ABSPACK) includes:
- Absorption correction using spherical harmonics
- Frame scaling
;
_oxdiff_exptl_absorpt_empirical_full_max 1.849
_oxdiff_exptl_absorpt_empirical_full_min 0.624

loop_
_space_group_symop_operation_xyz
'x, y, z'
'-x, y+1/2, -z+1/2'
'-x, -y, -z'
'x, -y-1/2, z-1/2'

loop_
_atom_site_label
_atom_site_type_symbol
_atom_site_fract_x
_atom_site_fract_y
_atom_site_fract_z
_atom_site_U_iso_or_equiv
_atom_site_adp_type
_atom_site_occupancy
_atom_site_site_symmetry_order
_atom_site_calc_flag
_atom_site_refinement_flags_posn
_atom_site_refinement_flags_adp
_atom_site_refinement_flags_occupancy
_atom_site_disorder_assembly
_atom_site_disorder_group
Zn1 Zn 0.74724(3) 0.63613(2) 0.51691(4) 0.03667(18) Uani 1 1 d . . . . .
Cl2 Cl 0.92703(7) 0.31902(4) 1.11002(10) 0.0588(3) Uani 1 1 d . . . . .
Cl3 Cl 0.31145(13) 0.38200(11) 0.06278(19) 0.1344(10) Uani 1 1 d . . . . .
Cl4 Cl 0.26325(15) 0.30488(9) -0.0659(3) 0.1374(9) Uani 1 1 d . . . . .
N1 N 0.65909(17) 0.68067(13) 0.5209(3) 0.0453(9) Uani 1 1 d . . . . .
N2 N 0.69906(16) 0.62827(12) 0.3674(3) 0.0388(8) Uani 1 1 d . . . . .
N3 N 0.72321(18) 0.59732(13) 0.2968(3) 0.0412(8) Uani 1 1 d . . . . .
N4 N 0.82578(17) 0.69015(12) 0.5223(3) 0.0399(8) Uani 1 1 d . . . . .
N5 N 0.80156(17) 0.62442(12) 0.6610(3) 0.0374(8) Uani 1 1 d . . . . .
N6 N 0.78626(18) 0.58696(13) 0.7214(3) 0.0410(8) Uani 1 1 d . . . . .
N7 N 1.0654(2) 0.69250(13) 0.4801(3) 0.0482(9) Uani 1 1 d . . . . .
H7 H 1.0716 0.7093 0.4234 0.058 Uiso 1 1 calc R . . . .
N8 N 0.88151(19) 0.43302(13) 0.8016(3) 0.0439(9) Uani 1 1 d . . . . .
H8 H 0.8602 0.4064 0.7957 0.053 Uiso 1 1 calc R . . . .
N9 N 0.6176(2) 0.4595(2) 0.1741(4) 0.0734(14) Uani 1 1 d . . . . .
H9 H 0.6446 0.4364 0.1639 0.088 Uiso 1 1 calc R . . . .
N10 N 0.4301(4) 0.6699(3) 0.6326(9) 0.143(3) Uani 1 1 d . U . . .
H10 H 0.4290 0.6834 0.6949 0.171 Uiso 1 1 calc R . . . .
O1 O 0.80403(14) 0.58910(11) 0.4347(2) 0.0431(7) Uani 1 1 d . . . . .
O2 O 0.70045(14) 0.58154(11) 0.5924(2) 0.0458(7) Uani 1 1 d . . . . .
O3 O 0.96372(14) 0.56293(10) 0.6266(2) 0.0366(6) Uani 1 1 d . . . . .
O4 O 0.52869(18) 0.56012(14) 0.4178(4) 0.0711(11) Uani 1 1 d . . . . .
Cl1 Cl 0.46897(9) 0.85390(7) 0.63989(14) 0.0611(4) Uani 0.78 1 d . . P A 1
O5 O 0.4772(4) 0.9020(2) 0.6204(7) 0.115(3) Uani 0.78 1 d . . P A 1
O6 O 0.5280(3) 0.8312(3) 0.6354(6) 0.107(3) Uani 0.78 1 d . . P A 1
O7 O 0.4446(5) 0.8507(3) 0.7445(6) 0.110(2) Uani 0.78 1 d . U P A 1
O8 O 0.4231(5) 0.8368(4) 0.5641(8) 0.136(4) Uani 0.78 1 d . . P A 1
O16 O 0.4168(10) 0.7493(6) 0.7726(15) 0.273(8) Uani 0.78 1 d . U P B 1
C69 C 0.3615(13) 0.7407(13) 0.845(3) 0.38(2) Uani 0.78 1 d . . P B 1
Cl1A Cl 0.4404(5) 0.8206(4) 0.6759(8) 0.103(3) Uani 0.22 1 d D . P C 2
O5A O 0.4602(13) 0.7737(5) 0.700(2) 0.108(8) Uani 0.22 1 d D U P C 2
O6A O 0.4984(14) 0.8483(13) 0.663(5) 0.46(8) Uani 0.22 1 d D U P C 2
O7A O 0.407(3) 0.8392(15) 0.763(3) 0.34(5) Uani 0.22 1 d D U P C 2
O8A O 0.398(2) 0.8237(12) 0.580(2) 0.16(2) Uani 0.22 1 d D U P C 2
O9 O 0.9324(3) 0.32309(17) 0.9987(3) 0.0899(14) Uani 1 1 d . . . . .
O10 O 0.8852(5) 0.2791(2) 1.1304(7) 0.103(3) Uani 0.768(12) 1 d . U P D 1
O11 O 0.9908(4) 0.3095(4) 1.1508(6) 0.133(4) Uani 0.768(12) 1 d . U P D 1
O12 O 0.9007(4) 0.3569(2) 1.1572(7) 0.100(3) Uani 0.768(12) 1 d . . P D 1
O10A O 0.9371(13) 0.2788(5) 1.1570(12) 0.065(7) Uani 0.232(12) 1 d . U P D 2
O11A O 0.953(2) 0.3548(11) 1.180(2) 0.139(12) Uani 0.232(12) 1 d . U P D 2
O12A O 0.8628(17) 0.3321(16) 1.089(3) 0.167(15) Uani 0.232(12) 1 d . U P D 2
O13 O 0.8246(2) 0.34466(15) 0.8513(3) 0.0826(14) Uani 1 1 d . . . . .
H13A H 0.8611 0.3346 0.8795 0.099 Uiso 1 1 d R . . . .
O14 O 0.6702(3) 0.3763(3) 0.0834(5) 0.147(3) Uani 1 1 d . U . . .
H14 H 0.6476 0.3697 0.0260 0.176 Uiso 1 1 d R . . . .
O15 O 0.1220(2) 0.42785(16) 0.1000(3) 0.0856(14) Uani 1 1 d . . . . .
H15 H 0.1488 0.4240 0.1542 0.103 Uiso 1 1 d R . . . .
C1 C 0.6382(2) 0.70542(19) 0.6016(4) 0.0579(14) Uani 1 1 d . . . . .
C2 C 0.5834(3) 0.7337(2) 0.5872(5) 0.0655(15) Uani 1 1 d . . . . .
H2 H 0.5699 0.7514 0.6452 0.079 Uiso 1 1 calc R . . . .
C3 C 0.5482(3) 0.7365(2) 0.4901(5) 0.0643(15) Uani 1 1 d . U . . .
H3 H 0.5119 0.7571 0.4793 0.077 Uiso 1 1 calc R . . . .
C4 C 0.5671(2) 0.70840(18) 0.4090(4) 0.0553(13) Uani 1 1 d . . . . .
H4 H 0.5423 0.7079 0.3424 0.066 Uiso 1 1 calc R . . . .
C5 C 0.6227(2) 0.68101(16) 0.4259(4) 0.0436(10) Uani 1 1 d . . . . .
C6 C 0.6448(2) 0.65013(16) 0.3450(4) 0.0446(11) Uani 1 1 d . . . . .
H6 H 0.6204 0.6462 0.2786 0.054 Uiso 1 1 calc R . . . .
C7 C 0.7784(2) 0.57903(14) 0.3438(3) 0.0358(9) Uani 1 1 d . . . . .
C8 C 0.8111(2) 0.54249(15) 0.2835(3) 0.0353(9) Uani 1 1 d . . . . .
C9 C 0.8116(3) 0.49115(19) 0.1323(4) 0.0554(13) Uani 1 1 d . . . . .
H9A H 0.7923 0.4813 0.0653 0.067 Uiso 1 1 calc R . . . .
C10 C 0.8678(2) 0.46978(17) 0.1754(3) 0.0489(12) Uani 1 1 d . . . . .
H10A H 0.8868 0.4448 0.1389 0.059 Uiso 1 1 calc R . . . .
C11 C 0.8964(2) 0.48497(15) 0.2726(3) 0.0398(10) Uani 1 1 d . . . . .
H11 H 0.9352 0.4703 0.3023 0.048 Uiso 1 1 calc R . . . .
C12 C 0.8691(2) 0.52124(14) 0.3266(3) 0.0321(8) Uani 1 1 d . . . . .
C13 C 0.7833(2) 0.52669(17) 0.1861(3) 0.0468(11) Uani 1 1 d . . . . .
H13 H 0.7441 0.5407 0.1562 0.056 Uiso 1 1 calc R . . . .
C14 C 0.90290(19) 0.53603(14) 0.4307(3) 0.0314(8) Uani 1 1 d . . . . .
C15 C 0.94463(19) 0.57502(14) 0.4384(3) 0.0332(9) Uani 1 1 d . . . . .
C16 C 0.9575(2) 0.60496(14) 0.3525(3) 0.0377(9) Uani 1 1 d . . . . .
H16 H 0.9381 0.5977 0.2839 0.045 Uiso 1 1 calc R . . . .
C17 C 0.9963(2) 0.64354(15) 0.3641(3) 0.0407(10) Uani 1 1 d . . . . .
C18 C 1.0270(2) 0.65468(15) 0.4677(3) 0.0398(10) Uani 1 1 d . . . . .
C19 C 1.0155(2) 0.62566(14) 0.5537(3) 0.0378(9) Uani 1 1 d . . . . .
H19 H 1.0357 0.6321 0.6222 0.045 Uiso 1 1 calc R . . . .
C20 C 0.9748(2) 0.58783(14) 0.5377(3) 0.0341(9) Uani 1 1 d . . . . .
C21 C 0.9275(2) 0.52345(14) 0.6200(3) 0.0348(9) Uani 1 1 d . . . . .
C22 C 0.9223(2) 0.49979(14) 0.7129(3) 0.0371(9) Uani 1 1 d . . . . .
H22 H 0.9428 0.5117 0.7773 0.045 Uiso 1 1 calc R . . . .
C23 C 0.8868(2) 0.45789(15) 0.7130(3) 0.0378(9) Uani 1 1 d . . . . .
C24 C 0.8531(2) 0.44192(15) 0.6147(3) 0.0381(9) Uani 1 1 d . . . . .
C25 C 0.8583(2) 0.46709(14) 0.5244(3) 0.0364(9) Uani 1 1 d . . . . .
H25 H 0.8353 0.4565 0.4607 0.044 Uiso 1 1 calc R . . . .
C26 C 0.8966(2) 0.50859(14) 0.5211(3) 0.0333(9) Uani 1 1 d . . . . .
C27 C 0.8121(2) 0.39829(16) 0.6166(4) 0.0480(11) Uani 1 1 d . . . . .
H27A H 0.7931 0.3915 0.5448 0.072 Uiso 1 1 calc R . . . .
H27B H 0.7768 0.4029 0.6640 0.072 Uiso 1 1 calc R . . . .
H27C H 0.8397 0.3721 0.6423 0.072 Uiso 1 1 calc R . . . .
C28 C 1.0078(3) 0.67488(17) 0.2715(4) 0.0533(12) Uani 1 1 d . . . . .
H28A H 0.9843 0.6625 0.2072 0.080 Uiso 1 1 calc R . . . .
H28B H 1.0549 0.6761 0.2615 0.080 Uiso 1 1 calc R . . . .
H28C H 0.9919 0.7063 0.2856 0.080 Uiso 1 1 calc R . . . .
C29 C 0.9083(2) 0.44681(17) 0.9067(3) 0.0468(11) Uani 1 1 d . . . . .
H29A H 0.8844 0.4301 0.9604 0.056 Uiso 1 1 calc R . . . .
H29B H 0.9008 0.4806 0.9159 0.056 Uiso 1 1 calc R . . . .
C30 C 0.9813(3) 0.43687(19) 0.9268(4) 0.0562(13) Uani 1 1 d . . . . .
H30A H 0.9964 0.4474 0.9983 0.084 Uiso 1 1 calc R . . . .
H30B H 1.0055 0.4535 0.8744 0.084 Uiso 1 1 calc R . . . .
H30C H 0.9891 0.4033 0.9207 0.084 Uiso 1 1 calc R . . . .
C31 C 1.0976(3) 0.70766(17) 0.5811(4) 0.0516(12) Uani 1 1 d . . . . .
H31A H 1.0671 0.7032 0.6375 0.062 Uiso 1 1 calc R . . . .
H31B H 1.1073 0.7414 0.5769 0.062 Uiso 1 1 calc R . . . .
C32 C 1.1614(3) 0.6813(2) 0.6115(5) 0.0670(15) Uani 1 1 d . . . . .
H32A H 1.1802 0.6925 0.6805 0.101 Uiso 1 1 calc R . . . .
H32B H 1.1927 0.6868 0.5577 0.101 Uiso 1 1 calc R . . . .
H32C H 1.1523 0.6479 0.6158 0.101 Uiso 1 1 calc R . . . .
C33 C 0.8400(2) 0.72194(17) 0.4494(4) 0.0506(12) Uani 1 1 d . . . . .
C34 C 0.8933(2) 0.75182(17) 0.4653(4) 0.0521(12) Uani 1 1 d . . . . .
H34 H 0.9026 0.7737 0.4120 0.062 Uiso 1 1 calc R . . . .
C35 C 0.9325(2) 0.74967(17) 0.5581(4) 0.0491(11) Uani 1 1 d . . . . .
H35 H 0.9683 0.7706 0.5704 0.059 Uiso 1 1 calc R . . . .
C36 C 0.9193(2) 0.71675(17) 0.6335(4) 0.0455(11) Uani 1 1 d . . . . .
H36 H 0.9459 0.7145 0.6981 0.055 Uiso 1 1 calc R . . . .
C37 C 0.8660(2) 0.68701(15) 0.6127(3) 0.0366(9) Uani 1 1 d . . . . .
C38 C 0.8521(2) 0.64972(15) 0.6865(3) 0.0400(10) Uani 1 1 d . . . . .
H38 H 0.8790 0.6445 0.7499 0.048 Uiso 1 1 calc R . . . .
C39 C 0.7321(2) 0.56687(16) 0.6744(3) 0.0403(10) Uani 1 1 d . . . . .
C40 C 0.7081(2) 0.52337(16) 0.7242(3) 0.0413(10) Uani 1 1 d . . . . .
C41 C 0.7437(2) 0.50146(17) 0.8075(3) 0.0497(12) Uani 1 1 d . . . . .
H41 H 0.7830 0.5154 0.8374 0.060 Uiso 1 1 calc R . . . .
C42 C 0.7230(3) 0.45954(19) 0.8477(4) 0.0570(13) Uani 1 1 d . . . . .
H42 H 0.7481 0.4447 0.9042 0.068 Uiso 1 1 calc R . . . .
C43 C 0.6655(3) 0.43928(19) 0.8053(4) 0.0584(13) Uani 1 1 d . . . . .
H43 H 0.6510 0.4105 0.8327 0.070 Uiso 1 1 calc R . . . .
C44 C 0.6292(2) 0.46098(19) 0.7228(4) 0.0563(13) Uani 1 1 d . . . . .
H44 H 0.5895 0.4470 0.6946 0.068 Uiso 1 1 calc R . . . .
C45 C 0.6495(2) 0.50298(17) 0.6798(4) 0.0456(11) Uani 1 1 d . . . . .
C46 C 0.6083(2) 0.52401(16) 0.5891(4) 0.0478(11) Uani 1 1 d . . . . .
C47 C 0.6116(2) 0.50660(16) 0.4867(4) 0.0467(11) Uani 1 1 d . . . . .
C48 C 0.6559(2) 0.47165(16) 0.4585(4) 0.0479(11) Uani 1 1 d . . . . .
H48 H 0.6847 0.4583 0.5128 0.058 Uiso 1 1 calc R . . . .
C49 C 0.6593(2) 0.45613(18) 0.3567(4) 0.0511(12) Uani 1 1 d . . . . .
C50 C 0.6155(2) 0.4761(2) 0.2732(4) 0.0569(14) Uani 1 1 d . . . . .
C51 C 0.5732(3) 0.5114(2) 0.2983(4) 0.0633(15) Uani 1 1 d . . . . .
H51 H 0.5454 0.5256 0.2440 0.076 Uiso 1 1 calc R . . . .
C52 C 0.5714(2) 0.52602(18) 0.4015(5) 0.0568(14) Uani 1 1 d . . . . .
C53 C 0.5238(2) 0.5772(2) 0.5166(7) 0.0729(19) Uani 1 1 d . . . . .
C54 C 0.4798(3) 0.6130(2) 0.5248(8) 0.095(3) Uani 1 1 d . . . . .
H54 H 0.4543 0.6237 0.4638 0.113 Uiso 1 1 calc R . . . .
C55 C 0.4733(3) 0.6326(3) 0.6198(9) 0.101(3) Uani 1 1 d . U . . .
C56 C 0.5111(4) 0.6169(3) 0.7163(8) 0.097(2) Uani 1 1 d . U . . .
C57 C 0.5544(3) 0.5805(2) 0.7053(7) 0.082(2) Uani 1 1 d . . . . .
H57 H 0.5795 0.5694 0.7664 0.098 Uiso 1 1 calc R . . . .
C58 C 0.5625(2) 0.55933(18) 0.6064(5) 0.0617(15) Uani 1 1 d . . . . .
C59 C 0.7064(3) 0.4192(2) 0.3288(4) 0.0637(14) Uani 1 1 d . . . . .
H59A H 0.7319 0.4088 0.3931 0.095 Uiso 1 1 calc R . . . .
H59B H 0.7361 0.4319 0.2785 0.095 Uiso 1 1 calc R . . . .
H59C H 0.6821 0.3928 0.2963 0.095 Uiso 1 1 calc R . . . .
C60 C 0.5049(4) 0.6383(3) 0.8237(8) 0.127(3) Uani 1 1 d . U . . .
H60A H 0.5339 0.6219 0.8766 0.191 Uiso 1 1 calc R . . . .
H60B H 0.4594 0.6357 0.8426 0.191 Uiso 1 1 calc R . . . .
H60C H 0.5174 0.6713 0.8219 0.191 Uiso 1 1 calc R . . . .
C61 C 0.5776(3) 0.4776(3) 0.0818(5) 0.088(2) Uani 1 1 d . . . . .
H61A H 0.5329 0.4845 0.1030 0.106 Uiso 1 1 calc R . . . .
H61B H 0.5737 0.4532 0.0263 0.106 Uiso 1 1 calc R . . . .
C62 C 0.6054(3) 0.5206(3) 0.0363(5) 0.089(2) Uani 1 1 d . . . . .
H62A H 0.5765 0.5313 -0.0242 0.133 Uiso 1 1 calc R . . . .
H62B H 0.6490 0.5138 0.0127 0.133 Uiso 1 1 calc R . . . .
H62C H 0.6091 0.5451 0.0906 0.133 Uiso 1 1 calc R . . . .
C63 C 0.3859(6) 0.6868(4) 0.5409(15) 0.219(7) Uani 1 1 d . U . . .
H63A H 0.4120 0.7018 0.4874 0.263 Uiso 1 1 calc R . . . .
H63B H 0.3613 0.6604 0.5069 0.263 Uiso 1 1 calc R . . . .
C64 C 0.3407(9) 0.7204(7) 0.5825(19) 0.318(11) Uani 1 1 d . U . . .
H64A H 0.3356 0.7472 0.5344 0.477 Uiso 1 1 calc R . . . .
H64B H 0.3581 0.7310 0.6527 0.477 Uiso 1 1 calc R . . . .
H64C H 0.2979 0.7056 0.5883 0.477 Uiso 1 1 calc R . . . .
C65 C 0.7303(5) 0.3545(4) 0.0817(9) 0.149(4) Uani 1 1 d . U . . .
H65A H 0.7254 0.3261 0.0389 0.224 Uiso 1 1 calc R . . . .
H65B H 0.7465 0.3464 0.1543 0.224 Uiso 1 1 calc R . . . .
H65C H 0.7615 0.3755 0.0508 0.224 Uiso 1 1 calc R . . . .
C66 C 0.7826(4) 0.3091(3) 0.8152(7) 0.105(3) Uani 1 1 d . . . . .
H66A H 0.7795 0.2858 0.8714 0.158 Uiso 1 1 calc GR . . . .
H66B H 0.7996 0.2943 0.7530 0.158 Uiso 1 1 calc GR . . . .
H66C H 0.7390 0.3220 0.7958 0.158 Uiso 1 1 calc GR . . . .
C67 C 0.3170(4) 0.3512(3) -0.0531(6) 0.090(2) Uani 1 1 d . . . . .
H67A H 0.3623 0.3393 -0.0557 0.109 Uiso 1 1 calc R . . . .
H67B H 0.3081 0.3725 -0.1140 0.109 Uiso 1 1 calc R . . . .
C68 C 0.1322(4) 0.3915(3) 0.0234(6) 0.096(2) Uani 1 1 d . . . . .
H68A H 0.1258 0.4044 -0.0484 0.143 Uiso 1 1 calc GR . . . .
H68B H 0.1007 0.3662 0.0317 0.143 Uiso 1 1 calc GR . . . .
H68C H 0.1769 0.3793 0.0352 0.143 Uiso 1 1 calc GR . . . .
C70 C 0.6763(3) 0.7005(2) 0.7082(5) 0.080(2) Uani 1 1 d . . . . .
H70A H 0.7132 0.6790 0.7018 0.120 Uiso 1 1 calc R . . . .
H70B H 0.6474 0.6881 0.7600 0.120 Uiso 1 1 calc R . . . .
H70C H 0.6931 0.7310 0.7319 0.120 Uiso 1 1 calc R . . . .
C71 C 0.7965(3) 0.7232(2) 0.3497(5) 0.086(2) Uani 1 1 d . . . . .
H71A H 0.7623 0.6994 0.3528 0.129 Uiso 1 1 calc R . . . .
H71B H 0.8225 0.7169 0.2892 0.129 Uiso 1 1 calc R . . . .
H71C H 0.7761 0.7540 0.3416 0.129 Uiso 1 1 calc R . . . .

loop_
_atom_site_aniso_label
_atom_site_aniso_U_11
_atom_site_aniso_U_22
_atom_site_aniso_U_33
_atom_site_aniso_U_23
_atom_site_aniso_U_13
_atom_site_aniso_U_12
Zn1 0.0318(3) 0.0395(3) 0.0375(3) -0.0067(2) -0.0060(2) 0.0002(2)
Cl2 0.0767(9) 0.0505(7) 0.0478(7) 0.0002(5) -0.0047(6) 0.0205(6)
Cl3 0.1283(19) 0.186(3) 0.0886(14) -0.0386(16) 0.0076(13) -0.0416(18)
Cl4 0.153(2) 0.0956(16) 0.162(2) -0.0240(16) 0.0026(19) -0.0043(15)
N1 0.0363(19) 0.045(2) 0.053(2) -0.0127(17) -0.0058(16) 0.0028(16)
N2 0.0327(18) 0.041(2) 0.042(2) -0.0016(15) -0.0069(15) 0.0036(15)
N3 0.0409(19) 0.045(2) 0.0366(19) -0.0048(16) -0.0050(15) 0.0110(16)
N4 0.0360(18) 0.0362(19) 0.047(2) -0.0011(16) -0.0029(15) -0.0002(15)
N5 0.0379(19) 0.0381(19) 0.0357(18) -0.0055(15) -0.0010(14) -0.0039(15)
N6 0.042(2) 0.042(2) 0.0383(19) -0.0017(15) -0.0020(15) -0.0094(16)
N7 0.060(2) 0.042(2) 0.042(2) 0.0059(17) 0.0011(17) -0.0100(18)
N8 0.059(2) 0.043(2) 0.0289(18) 0.0040(15) -0.0051(16) -0.0082(18)
N9 0.065(3) 0.103(4) 0.049(3) 0.001(3) -0.018(2) -0.016(3)
N10 0.091(4) 0.107(5) 0.231(8) -0.052(5) 0.020(5) 0.009(4)
O1 0.0389(16) 0.0523(18) 0.0363(16) -0.0111(13) -0.0083(12) 0.0111(14)
O2 0.0413(17) 0.0510(18) 0.0436(17) -0.0002(14) -0.0076(13) -0.0096(14)
O3 0.0454(16) 0.0352(15) 0.0278(14) 0.0003(11) -0.0073(12) -0.0031(13)
O4 0.043(2) 0.060(2) 0.109(3) 0.008(2) -0.008(2) -0.0003(18)
Cl1 0.0567(10) 0.0641(11) 0.0608(10) 0.0015(8) -0.0066(8) 0.0201(8)
O5 0.109(5) 0.076(4) 0.163(7) 0.029(4) 0.029(5) 0.019(4)
O6 0.087(4) 0.119(5) 0.111(5) -0.040(4) -0.019(4) 0.065(4)
O7 0.137(6) 0.119(5) 0.076(4) 0.017(4) 0.012(4) 0.055(5)
O8 0.099(6) 0.179(10) 0.121(7) 0.007(6) -0.046(5) -0.035(7)
O16 0.277(11) 0.263(11) 0.277(11) -0.012(9) 0.005(9) 0.002(9)
C69 0.21(3) 0.44(5) 0.51(6) 0.01(4) 0.18(3) 0.04(3)
Cl1A 0.112(7) 0.107(7) 0.087(6) -0.027(6) -0.021(5) 0.046(6)
O5A 0.108(11) 0.112(11) 0.103(11) -0.004(9) 0.000(8) 0.008(9)
O6A 0.45(8) 0.47(8) 0.46(8) 0.01(2) 0.02(2) 0.00(2)
O7A 0.34(5) 0.33(5) 0.35(5) 0.00(2) 0.02(2) 0.01(2)
O8A 0.16(3) 0.15(3) 0.17(3) 0.003(17) -0.044(17) -0.003(18)
O9 0.125(4) 0.087(3) 0.057(3) 0.015(2) 0.000(2) -0.003(3)
O10 0.142(7) 0.068(4) 0.106(5) -0.016(4) 0.052(5) -0.030(4)
O11 0.094(5) 0.202(8) 0.098(5) 0.001(5) -0.017(4) 0.059(5)
O12 0.109(6) 0.047(3) 0.149(7) -0.018(4) 0.045(6) 0.016(4)
O10A 0.133(17) 0.019(7) 0.042(8) 0.006(5) 0.004(9) 0.014(9)
O11A 0.20(2) 0.105(16) 0.105(16) -0.026(13) -0.012(16) -0.038(16)
O12A 0.115(18) 0.20(2) 0.18(2) 0.018(17) 0.002(15) 0.042(16)
O13 0.088(3) 0.072(3) 0.083(3) 0.034(2) -0.025(2) -0.024(2)
O14 0.120(4) 0.216(6) 0.099(4) -0.064(4) -0.025(3) 0.032(5)
O15 0.096(3) 0.082(3) 0.073(3) -0.011(2) -0.034(2) 0.010(3)
C1 0.039(3) 0.065(3) 0.068(3) -0.025(3) -0.004(2) 0.008(2)
C2 0.054(3) 0.063(3) 0.079(4) -0.028(3) 0.001(3) 0.012(3)
C3 0.051(3) 0.060(3) 0.081(4) -0.012(3) -0.004(3) 0.016(2)
C4 0.044(3) 0.057(3) 0.063(3) -0.006(2) -0.005(2) 0.013(2)
C5 0.032(2) 0.046(3) 0.051(3) -0.003(2) -0.0024(19) 0.0037(19)
C6 0.042(2) 0.046(3) 0.044(2) -0.0045(19) -0.0057(19) 0.010(2)
C7 0.037(2) 0.038(2) 0.031(2) -0.0027(17) -0.0021(17) 0.0022(18)
C8 0.038(2) 0.040(2) 0.027(2) -0.0035(17) -0.0020(16) 0.0020(18)
C9 0.066(3) 0.064(3) 0.034(2) -0.016(2) -0.014(2) 0.012(3)
C10 0.064(3) 0.051(3) 0.031(2) -0.0121(19) 0.000(2) 0.014(2)
C11 0.046(2) 0.042(2) 0.031(2) -0.0003(17) -0.0007(18) 0.0067(19)
C12 0.040(2) 0.034(2) 0.0226(18) 0.0008(15) 0.0010(15) 0.0006(17)
C13 0.051(3) 0.058(3) 0.030(2) -0.0058(19) -0.0100(19) 0.010(2)
C14 0.034(2) 0.035(2) 0.0246(19) -0.0009(15) -0.0012(15) 0.0067(17)
C15 0.036(2) 0.034(2) 0.029(2) -0.0002(16) -0.0026(16) 0.0073(17)
C16 0.042(2) 0.038(2) 0.032(2) 0.0017(17) -0.0029(17) 0.0060(18)
C17 0.048(2) 0.037(2) 0.037(2) 0.0045(18) 0.0034(18) 0.0067(19)
C18 0.045(2) 0.033(2) 0.041(2) 0.0016(18) 0.0000(18) 0.0033(19)
C19 0.044(2) 0.034(2) 0.035(2) 0.0001(16) -0.0049(17) 0.0015(18)
C20 0.040(2) 0.032(2) 0.030(2) 0.0020(16) -0.0010(16) 0.0079(17)
C21 0.038(2) 0.035(2) 0.030(2) -0.0002(16) -0.0045(16) 0.0040(17)
C22 0.045(2) 0.039(2) 0.026(2) -0.0020(16) -0.0052(16) -0.0017(18)
C23 0.045(2) 0.039(2) 0.029(2) 0.0001(17) -0.0011(17) 0.0026(19)
C24 0.045(2) 0.036(2) 0.033(2) -0.0043(17) -0.0025(17) -0.0007(18)
C25 0.042(2) 0.038(2) 0.028(2) -0.0025(16) -0.0066(16) 0.0007(18)
C26 0.039(2) 0.036(2) 0.0246(19) -0.0021(16) -0.0038(16) 0.0042(17)
C27 0.062(3) 0.045(3) 0.037(2) 0.0012(19) -0.004(2) -0.009(2)
C28 0.074(3) 0.048(3) 0.037(2) 0.009(2) -0.001(2) -0.005(2)
C29 0.064(3) 0.045(3) 0.030(2) 0.0034(18) -0.001(2) -0.004(2)
C30 0.064(3) 0.057(3) 0.046(3) 0.005(2) -0.010(2) 0.000(3)
C31 0.062(3) 0.043(3) 0.048(3) -0.002(2) -0.003(2) -0.010(2)
C32 0.055(3) 0.078(4) 0.067(4) -0.010(3) -0.001(3) -0.005(3)
C33 0.045(3) 0.050(3) 0.055(3) 0.009(2) -0.005(2) -0.010(2)
C34 0.052(3) 0.045(3) 0.059(3) 0.006(2) 0.004(2) -0.004(2)
C35 0.044(3) 0.044(3) 0.060(3) -0.012(2) 0.006(2) -0.013(2)
C36 0.040(2) 0.051(3) 0.045(3) -0.011(2) -0.0014(19) -0.011(2)
C37 0.032(2) 0.040(2) 0.038(2) -0.0109(17) 0.0015(17) -0.0022(17)
C38 0.038(2) 0.044(2) 0.037(2) -0.0039(18) -0.0031(17) -0.0077(19)
C39 0.040(2) 0.045(2) 0.036(2) -0.0088(18) 0.0042(18) -0.0061(19)
C40 0.044(2) 0.045(2) 0.035(2) -0.0065(18) 0.0077(18) -0.012(2)
C41 0.060(3) 0.053(3) 0.036(2) -0.004(2) 0.002(2) -0.015(2)
C42 0.071(3) 0.059(3) 0.041(3) 0.001(2) 0.001(2) -0.017(3)
C43 0.068(3) 0.059(3) 0.049(3) 0.004(2) 0.008(2) -0.022(3)
C44 0.048(3) 0.056(3) 0.065(3) -0.006(2) 0.005(2) -0.020(2)
C45 0.043(2) 0.047(3) 0.047(3) -0.010(2) 0.007(2) -0.010(2)
C46 0.031(2) 0.041(3) 0.071(3) -0.004(2) 0.002(2) -0.0102(19)
C47 0.040(2) 0.043(3) 0.055(3) 0.001(2) -0.010(2) -0.010(2)
C48 0.045(3) 0.048(3) 0.049(3) 0.003(2) -0.011(2) -0.009(2)
C49 0.051(3) 0.054(3) 0.046(3) 0.003(2) -0.013(2) -0.013(2)
C50 0.046(3) 0.069(3) 0.053(3) 0.009(2) -0.013(2) -0.016(3)
C51 0.049(3) 0.084(4) 0.054(3) 0.017(3) -0.017(2) -0.018(3)
C52 0.031(2) 0.050(3) 0.087(4) 0.015(3) -0.008(2) -0.011(2)
C53 0.025(2) 0.051(3) 0.142(6) 0.007(4) 0.004(3) -0.007(2)
C54 0.053(4) 0.065(4) 0.165(8) -0.017(5) 0.005(4) -0.002(3)
C55 0.044(3) 0.084(5) 0.174(7) -0.017(5) 0.009(4) -0.008(3)
C56 0.068(4) 0.083(4) 0.143(6) -0.051(4) 0.037(4) -0.027(4)
C57 0.044(3) 0.069(4) 0.135(6) -0.033(4) 0.028(3) -0.018(3)
C58 0.035(2) 0.049(3) 0.102(4) -0.014(3) 0.010(3) -0.014(2)
C59 0.076(4) 0.064(3) 0.048(3) -0.006(3) -0.008(3) -0.004(3)
C60 0.091(5) 0.125(6) 0.169(7) -0.060(6) 0.040(5) -0.011(5)
C61 0.069(4) 0.137(7) 0.054(4) 0.007(4) -0.022(3) -0.016(4)
C62 0.066(4) 0.130(6) 0.067(4) 0.028(4) -0.012(3) 0.002(4)
C63 0.153(11) 0.143(11) 0.358(19) -0.004(12) 0.003(11) 0.098(9)
C64 0.227(14) 0.286(16) 0.44(2) 0.004(14) 0.050(13) 0.150(12)
C65 0.105(7) 0.220(11) 0.122(7) -0.040(8) 0.002(6) 0.043(7)
C66 0.124(7) 0.082(5) 0.106(6) 0.024(4) -0.024(5) -0.036(5)
C67 0.099(5) 0.089(5) 0.083(5) 0.001(4) 0.005(4) 0.011(4)
C68 0.090(5) 0.095(5) 0.098(5) -0.008(4) -0.022(4) 0.011(4)
C70 0.072(4) 0.100(5) 0.066(4) -0.037(4) -0.011(3) 0.028(4)
C71 0.082(4) 0.092(5) 0.078(4) 0.046(4) -0.034(3) -0.037(4)

loop_
_atom_type_symbol
_atom_type_description
_atom_type_scat_dispersion_real
_atom_type_scat_dispersion_imag
_atom_type_scat_source
C C 0.0181 0.0091 'International Tables Vol C Tables 4.2.6.8 and 6.1.1.4'
H H 0.0000 0.0000 'International Tables Vol C Tables 4.2.6.8 and 6.1.1.4'
N N 0.0311 0.0180 'International Tables Vol C Tables 4.2.6.8 and 6.1.1.4'
O O 0.0492 0.0322 'International Tables Vol C Tables 4.2.6.8 and 6.1.1.4'
Cl Cl 0.3639 0.7018 'International Tables Vol C Tables 4.2.6.8 and 6.1.1.4'
Zn Zn -1.5491 0.6778 'International Tables Vol C Tables 4.2.6.8 and 6.1.1.4'

loop_
_geom_angle_atom_site_label_1
_geom_angle_atom_site_label_2
_geom_angle_atom_site_label_3
_geom_angle
N1 Zn1 N4 100.57(14)
N2 Zn1 N1 75.61(14)
N2 Zn1 N4 113.26(14)
N2 Zn1 N5 163.99(14)
N2 Zn1 O1 73.89(12)
N2 Zn1 O2 97.56(13)
N5 Zn1 N1 117.02(14)
N5 Zn1 N4 75.53(13)
N5 Zn1 O1 92.90(12)
N5 Zn1 O2 73.40(12)
O1 Zn1 N1 149.49(12)
O1 Zn1 N4 92.22(13)
O2 Zn1 N1 91.23(14)
O2 Zn1 N4 148.82(12)
O2 Zn1 O1 91.88(13)
O9 Cl2 O10 109.1(4)
O9 Cl2 O11A 119.9(14)
O11 Cl2 O9 104.1(4)
O11 Cl2 O10 108.9(6)
O12 Cl2 O9 115.2(4)
O12 Cl2 O10 107.0(5)
O12 Cl2 O11 112.4(6)
O10A Cl2 O9 120.0(7)
O10A Cl2 O11A 108.4(16)
O10A Cl2 O12A 116(2)
O12A Cl2 O9 86.2(17)
O12A Cl2 O11A 103(3)
C1 N1 Zn1 129.0(3)
C1 N1 C5 118.9(4)
C5 N1 Zn1 112.1(3)
N3 N2 Zn1 119.4(2)
C6 N2 Zn1 119.3(3)
C6 N2 N3 121.1(4)
C7 N3 N2 107.2(3)
C33 N4 Zn1 130.0(3)
C33 N4 C37 118.2(4)
C37 N4 Zn1 111.7(3)
N6 N5 Zn1 119.0(2)
C38 N5 Zn1 119.6(3)
C38 N5 N6 121.1(4)
C39 N6 N5 107.7(3)
C18 N7 H7 117.8
C18 N7 C31 124.4(4)
C31 N7 H7 117.8
C23 N8 H8 117.6
C23 N8 C29 124.8(4)
C29 N8 H8 117.6
C50 N9 H9 117.9
C50 N9 C61 124.2(6)
C61 N9 H9 117.9
C55 N10 H10 119.8
C55 N10 C63 120.4(10)
C63 N10 H10 119.8
C7 O1 Zn1 112.9(3)
C39 O2 Zn1 113.7(3)
C21 O3 C20 120.8(3)
C52 O4 C53 120.1(5)
O5 Cl1 O7 105.9(5)
O6 Cl1 O5 109.8(5)
O6 Cl1 O7 111.7(4)
O6 Cl1 O8 110.9(6)
O8 Cl1 O5 107.9(6)
O8 Cl1 O7 110.5(7)
O5A Cl1A O6A 108.6(14)
O5A Cl1A O7A 109.4(13)
O5A Cl1A O8A 112.3(13)
O7A Cl1A O6A 108.8(14)
O8A Cl1A O6A 108.5(14)
O8A Cl1A O7A 109.2(14)
C66 O13 H13A 112.9
C65 O14 H14 108.1
C68 O15 H15 109.2
N1 C1 C2 120.7(5)
N1 C1 C70 117.2(4)
C2 C1 C70 122.1(5)
C1 C2 H2 119.5
C3 C2 C1 121.1(5)
C3 C2 H2 119.5
C2 C3 H3 121.0
C2 C3 C4 118.0(5)
C4 C3 H3 121.0
C3 C4 H4 120.4
C3 C4 C5 119.3(5)
C5 C4 H4 120.4
N1 C5 C4 121.8(4)
N1 C5 C6 115.9(4)
C4 C5 C6 122.2(4)
N2 C6 C5 116.8(4)
N2 C6 H6 121.6
C5 C6 H6 121.6
N3 C7 C8 116.4(3)
O1 C7 N3 126.4(4)
O1 C7 C8 117.2(3)
C12 C8 C7 120.4(3)
C13 C8 C7 120.9(4)
C13 C8 C12 118.6(4)
C10 C9 H9A 119.9
C13 C9 H9A 119.9
C13 C9 C10 120.1(4)
C9 C10 H10A 120.2
C9 C10 C11 119.6(4)
C11 C10 H10A 120.2
C10 C11 H11 119.6
C12 C11 C10 120.8(4)
C12 C11 H11 119.6
C8 C12 C14 122.5(4)
C11 C12 C8 119.6(4)
C11 C12 C14 117.9(3)
C8 C13 H13 119.4
C9 C13 C8 121.3(4)
C9 C13 H13 119.3
C15 C14 C12 121.5(3)
C26 C14 C12 119.5(4)
C26 C14 C15 118.9(3)
C14 C15 C16 124.9(4)
C14 C15 C20 119.6(4)
C20 C15 C16 115.4(4)
C15 C16 H16 118.4
C17 C16 C15 123.1(4)
C17 C16 H16 118.4
C16 C17 C18 119.1(4)
C16 C17 C28 121.6(4)
C18 C17 C28 119.3(4)
N7 C18 C17 119.7(4)
N7 C18 C19 121.3(4)
C19 C18 C17 119.0(4)
C18 C19 H19 120.4
C20 C19 C18 119.3(4)
C20 C19 H19 120.4
O3 C20 C15 120.7(4)
O3 C20 C19 115.3(3)
C19 C20 C15 124.0(4)
O3 C21 C22 116.1(3)
O3 C21 C26 120.6(4)
C22 C21 C26 123.2(4)
C21 C22 H22 120.0
C21 C22 C23 119.9(4)
C23 C22 H22 120.0
N8 C23 C22 122.1(4)
N8 C23 C24 119.1(4)
C22 C23 C24 118.8(4)
C23 C24 C27 118.5(4)
C25 C24 C23 119.4(4)
C25 C24 C27 122.1(4)
C24 C25 H25 118.5
C24 C25 C26 122.9(4)
C26 C25 H25 118.5
C14 C26 C21 119.1(4)
C14 C26 C25 125.2(3)
C21 C26 C25 115.6(4)
C24 C27 H27A 109.5
C24 C27 H27B 109.5
C24 C27 H27C 109.5
H27A C27 H27B 109.5
H27A C27 H27C 109.5
H27B C27 H27C 109.5
C17 C28 H28A 109.5
C17 C28 H28B 109.5
C17 C28 H28C 109.5
H28A C28 H28B 109.5
H28A C28 H28C 109.5
H28B C28 H28C 109.5
N8 C29 H29A 108.8
N8 C29 H29B 108.8
N8 C29 C30 113.6(4)
H29A C29 H29B 107.7
C30 C29 H29A 108.8
C30 C29 H29B 108.8
C29 C30 H30A 109.5
C29 C30 H30B 109.5
C29 C30 H30C 109.5
H30A C30 H30B 109.5
H30A C30 H30C 109.5
H30B C30 H30C 109.5
N7 C31 H31A 108.9
N7 C31 H31B 108.9
N7 C31 C32 113.2(4)
H31A C31 H31B 107.8
C32 C31 H31A 108.9
C32 C31 H31B 108.9
C31 C32 H32A 109.5
C31 C32 H32B 109.5
C31 C32 H32C 109.5
H32A C32 H32B 109.5
H32A C32 H32C 109.5
H32B C32 H32C 109.5
N4 C33 C34 121.8(4)
N4 C33 C71 116.8(4)
C34 C33 C71 121.4(5)
C33 C34 H34 120.1
C35 C34 C33 119.8(5)
C35 C34 H34 120.1
C34 C35 H35 120.4
C34 C35 C36 119.3(4)
C36 C35 H35 120.4
C35 C36 H36 120.7
C35 C36 C37 118.5(4)
C37 C36 H36 120.7
N4 C37 C36 122.3(4)
N4 C37 C38 116.8(4)
C36 C37 C38 120.9(4)
N5 C38 C37 116.3(4)
N5 C38 H38 121.8
C37 C38 H38 121.8
N6 C39 C40 117.1(4)
O2 C39 N6 125.4(4)
O2 C39 C40 117.5(4)
C41 C40 C39 121.8(4)
C41 C40 C45 119.8(4)
C45 C40 C39 118.3(4)
C40 C41 H41 119.5
C42 C41 C40 120.9(4)
C42 C41 H41 119.5
C41 C42 H42 120.1
C43 C42 C41 119.9(5)
C43 C42 H42 120.1
C42 C43 H43 120.1
C42 C43 C44 119.8(5)
C44 C43 H43 120.1
C43 C44 H44 119.2
C43 C44 C45 121.5(5)
C45 C44 H44 119.2
C40 C45 C46 123.3(4)
C44 C45 C40 118.1(5)
C44 C45 C46 118.6(4)
C47 C46 C45 120.3(4)
C47 C46 C58 118.7(5)
C58 C46 C45 120.9(5)
C46 C47 C48 124.3(4)
C46 C47 C52 119.9(5)
C48 C47 C52 115.6(5)
C47 C48 H48 118.5
C49 C48 C47 123.0(4)
C49 C48 H48 118.5
C48 C49 C50 119.0(5)
C48 C49 C59 122.1(4)
C50 C49 C59 118.9(5)
N9 C50 C49 118.6(5)
N9 C50 C51 122.5(5)
C51 C50 C49 119.0(5)
C50 C51 H51 119.9
C52 C51 C50 120.2(5)
C52 C51 H51 119.9
O4 C52 C47 121.1(6)
O4 C52 C51 115.8(5)
C51 C52 C47 123.1(5)
O4 C53 C54 115.8(7)
O4 C53 C58 121.9(5)
C54 C53 C58 122.3(8)
C53 C54 H54 120.3
C55 C54 C53 119.3(9)
C55 C54 H54 120.3
N10 C55 C56 115.8(9)
C54 C55 N10 121.8(9)
C54 C55 C56 122.4(7)
C55 C56 C60 123.5(8)
C57 C56 C55 116.7(7)
C57 C56 C60 119.7(9)
C56 C57 H57 118.9
C56 C57 C58 122.2(8)
C58 C57 H57 118.9
C46 C58 C53 118.1(6)
C46 C58 C57 124.8(6)
C57 C58 C53 117.0(6)
C49 C59 H59A 109.5
C49 C59 H59B 109.5
C49 C59 H59C 109.5
H59A C59 H59B 109.5
H59A C59 H59C 109.5
H59B C59 H59C 109.5
C56 C60 H60A 109.5
C56 C60 H60B 109.5
C56 C60 H60C 109.5
H60A C60 H60B 109.5
H60A C60 H60C 109.5
H60B C60 H60C 109.5
N9 C61 H61A 109.0
N9 C61 H61B 109.0
N9 C61 C62 113.1(5)
H61A C61 H61B 107.8
C62 C61 H61A 109.0
C62 C61 H61B 109.0
C61 C62 H62A 109.5
C61 C62 H62B 109.5
C61 C62 H62C 109.5
H62A C62 H62B 109.5
H62A C62 H62C 109.5
H62B C62 H62C 109.5
N10 C63 H63A 110.3
N10 C63 H63B 110.3
H63A C63 H63B 108.5
C64 C63 N10 107.3(15)
C64 C63 H63A 110.3
C64 C63 H63B 110.3
C63 C64 H64A 109.5
C63 C64 H64B 109.5
C63 C64 H64C 109.5
H64A C64 H64B 109.5
H64A C64 H64C 109.5
H64B C64 H64C 109.5
O14 C65 H65A 109.5
O14 C65 H65B 109.5
O14 C65 H65C 109.5
H65A C65 H65B 109.5
H65A C65 H65C 109.5
H65B C65 H65C 109.5
O13 C66 H66A 109.5
O13 C66 H66B 109.5
O13 C66 H66C 109.5
H66A C66 H66B 109.5
H66A C66 H66C 109.5
H66B C66 H66C 109.5
Cl3 C67 Cl4 113.2(5)
Cl3 C67 H67A 108.9
Cl3 C67 H67B 108.9
Cl4 C67 H67A 108.9
Cl4 C67 H67B 108.9
H67A C67 H67B 107.7
O15 C68 H68A 109.5
O15 C68 H68B 109.5
O15 C68 H68C 109.5
H68A C68 H68B 109.5
H68A C68 H68C 109.5
H68B C68 H68C 109.5
C1 C70 H70A 109.5
C1 C70 H70B 109.5
C1 C70 H70C 109.5
H70A C70 H70B 109.5
H70A C70 H70C 109.5
H70B C70 H70C 109.5
C33 C71 H71A 109.5
C33 C71 H71B 109.5
C33 C71 H71C 109.5
H71A C71 H71B 109.5
H71A C71 H71C 109.5
H71B C71 H71C 109.5

loop_
_geom_bond_atom_site_label_1
_geom_bond_atom_site_label_2
_geom_bond_distance
Zn1 N1 2.212(4)
Zn1 N2 2.078(3)
Zn1 N4 2.228(4)
Zn1 N5 2.089(3)
Zn1 O1 2.103(3)
Zn1 O2 2.100(3)
Cl2 O9 1.424(5)
Cl2 O10 1.464(7)
Cl2 O11 1.393(7)
Cl2 O12 1.369(6)
Cl2 O10A 1.306(14)
Cl2 O11A 1.43(3)
Cl2 O12A 1.37(3)
Cl3 C67 1.722(8)
Cl4 C67 1.723(8)
N1 C1 1.339(6)
N1 C5 1.366(6)
N2 N3 1.376(5)
N2 C6 1.287(5)
N3 C7 1.341(5)
N4 C33 1.343(6)
N4 C37 1.360(5)
N5 N6 1.368(5)
N5 C38 1.284(5)
N6 C39 1.346(5)
N7 H7 0.8800
N7 C18 1.341(6)
N7 C31 1.459(6)
N8 H8 0.8800
N8 C23 1.338(5)
N8 C29 1.454(5)
N9 H9 0.8800
N9 C50 1.343(7)
N9 C61 1.469(7)
N10 H10 0.8800
N10 C55 1.403(10)
N10 C63 1.497(16)
O1 C7 1.262(5)
O2 C39 1.253(5)
O3 C20 1.365(5)
O3 C21 1.352(5)
O4 C52 1.336(7)
O4 C53 1.351(8)
Cl1 O5 1.413(7)
Cl1 O6 1.376(6)
Cl1 O7 1.450(8)
Cl1 O8 1.380(9)
O16 C69 1.53(3)
Cl1A O5A 1.429(9)
Cl1A O6A 1.448(10)
Cl1A O7A 1.442(10)
Cl1A O8A 1.431(9)
O13 H13A 0.8525
O13 C66 1.390(8)
O14 H14 0.8519
O14 C65 1.379(10)
O15 H15 0.8519
O15 C68 1.448(8)
C1 C2 1.383(7)
C1 C70 1.512(8)
C2 H2 0.9500
C2 C3 1.379(8)
C3 H3 0.9500
C3 C4 1.382(7)
C4 H4 0.9500
C4 C5 1.383(6)
C5 C6 1.450(6)
C6 H6 0.9500
C7 C8 1.484(6)
C8 C12 1.406(6)
C8 C13 1.393(5)
C9 H9A 0.9500
C9 C10 1.377(7)
C9 C13 1.376(7)
C10 H10A 0.9500
C10 C11 1.392(6)
C11 H11 0.9500
C11 C12 1.385(6)
C12 C14 1.502(5)
C13 H13 0.9500
C14 C15 1.405(6)
C14 C26 1.401(5)
C15 C16 1.424(6)
C15 C20 1.406(5)
C16 H16 0.9500
C16 C17 1.362(6)
C17 C18 1.445(6)
C17 C28 1.509(6)
C18 C19 1.402(6)
C19 H19 0.9500
C19 C20 1.372(6)
C21 C22 1.367(6)
C21 C26 1.425(5)
C22 H22 0.9500
C22 C23 1.404(6)
C23 C24 1.450(5)
C24 C25 1.361(6)
C24 C27 1.508(6)
C25 H25 0.9500
C25 C26 1.427(6)
C27 H27A 0.9800
C27 H27B 0.9800
C27 H27C 0.9800
C28 H28A 0.9800
C28 H28B 0.9800
C28 H28C 0.9800
C29 H29A 0.9900
C29 H29B 0.9900
C29 C30 1.521(7)
C30 H30A 0.9800
C30 H30B 0.9800
C30 H30C 0.9800
C31 H31A 0.9900
C31 H31B 0.9900
C31 C32 1.532(7)
C32 H32A 0.9800
C32 H32B 0.9800
C32 H32C 0.9800
C33 C34 1.388(7)
C33 C71 1.487(7)
C34 H34 0.9500
C34 C35 1.372(7)
C35 H35 0.9500
C35 C36 1.383(7)
C36 H36 0.9500
C36 C37 1.392(6)
C37 C38 1.461(6)
C38 H38 0.9500
C39 C40 1.497(6)
C40 C41 1.387(7)
C40 C45 1.410(6)
C41 H41 0.9500
C41 C42 1.384(7)
C42 H42 0.9500
C42 C43 1.382(7)
C43 H43 0.9500
C43 C44 1.383(7)
C44 H44 0.9500
C44 C45 1.397(7)
C45 C46 1.497(7)
C46 C47 1.394(7)
C46 C58 1.407(7)
C47 C48 1.414(7)
C47 C52 1.421(7)
C48 H48 0.9500
C48 C49 1.369(7)
C49 C50 1.450(6)
C49 C59 1.490(8)
C50 C51 1.382(8)
C51 H51 0.9500
C51 C52 1.373(8)
C53 C54 1.373(9)
C53 C58 1.430(9)
C54 H54 0.9500
C54 C55 1.341(12)
C55 C56 1.466(13)
C56 C57 1.381(9)
C56 C60 1.504(11)
C57 H57 0.9500
C57 C58 1.412(9)
C59 H59A 0.9800
C59 H59B 0.9800
C59 H59C 0.9800
C60 H60A 0.9800
C60 H60B 0.9800
C60 H60C 0.9800
C61 H61A 0.9900
C61 H61B 0.9900
C61 C62 1.492(9)
C62 H62A 0.9800
C62 H62B 0.9800
C62 H62C 0.9800
C63 H63A 0.9900
C63 H63B 0.9900
C63 C64 1.460(17)
C64 H64A 0.9800
C64 H64B 0.9800
C64 H64C 0.9800
C65 H65A 0.9800
C65 H65B 0.9800
C65 H65C 0.9800
C66 H66A 0.9800
C66 H66B 0.9800
C66 H66C 0.9800
C67 H67A 0.9900
C67 H67B 0.9900
C68 H68A 0.9800
C68 H68B 0.9800
C68 H68C 0.9800
C70 H70A 0.9800
C70 H70B 0.9800
C70 H70C 0.9800
C71 H71A 0.9800
C71 H71B 0.9800
C71 H71C 0.9800

loop_
_geom_hbond_atom_site_label_D
_geom_hbond_atom_site_label_H
_geom_hbond_atom_site_label_A
_geom_hbond_distance_DH
_geom_hbond_distance_HA
_geom_hbond_distance_DA
_geom_hbond_angle_DHA
_geom_hbond_site_symmetry_A
N7 H7 O10 0.88 2.31 3.057(8) 142.7 2_756
N7 H7 O10A 0.88 2.24 3.021(16) 147.7 2_756
N8 H8 O13 0.88 2.06 2.877(5) 154.7 .
N9 H9 O14 0.88 2.09 2.890(9) 151.4 .
N10 H10 O16 0.88 2.15 2.91(2) 143.7 .
N10 H10 O5A 0.88 2.67 3.14(2) 115.2 .
O13 H13A O9 0.85 2.04 2.846(6) 156.3 .
O14 H14 O8 0.85 2.01 2.805(10) 155.5 2_645
O14 H14 O8A 0.85 2.06 2.85(2) 153.0 2_645
O15 H15 N6 0.85 2.01 2.858(5) 177.7 3_666

loop_
_geom_torsion_atom_site_label_1
_geom_torsion_atom_site_label_2
_geom_torsion_atom_site_label_3
_geom_torsion_atom_site_label_4
_geom_torsion
Zn1 N1 C1 C2 176.1(4)
Zn1 N1 C1 C70 -4.8(8)
Zn1 N1 C5 C4 -176.8(4)
Zn1 N1 C5 C6 4.7(5)
Zn1 N2 N3 C7 -2.3(5)
Zn1 N2 C6 C5 3.0(6)
Zn1 N4 C33 C34 -177.1(4)
Zn1 N4 C33 C71 1.9(7)
Zn1 N4 C37 C36 179.3(3)
Zn1 N4 C37 C38 1.1(5)
Zn1 N5 N6 C39 -5.2(4)
Zn1 N5 C38 C37 2.8(5)
Zn1 O1 C7 N3 4.2(6)
Zn1 O1 C7 C8 -174.0(3)
Zn1 O2 C39 N6 9.0(6)
Zn1 O2 C39 C40 -170.7(3)
N1 C1 C2 C3 1.2(9)
N1 C5 C6 N2 -5.2(7)
N2 N3 C7 O1 -1.4(6)
N2 N3 C7 C8 176.8(3)
N3 N2 C6 C5 178.3(4)
N3 C7 C8 C12 -179.8(4)
N3 C7 C8 C13 -3.4(6)
N4 C33 C34 C35 -0.9(8)
N4 C37 C38 N5 -2.5(6)
N5 N6 C39 O2 -2.7(6)
N5 N6 C39 C40 177.0(3)
N6 N5 C38 C37 176.3(4)
N6 C39 C40 C41 -7.3(6)
N6 C39 C40 C45 176.7(4)
N7 C18 C19 C20 178.8(4)
N8 C23 C24 C25 179.9(4)
N8 C23 C24 C27 1.4(6)
N9 C50 C51 C52 177.7(5)
N10 C55 C56 C57 -179.4(6)
N10 C55 C56 C60 0.5(11)
O1 C7 C8 C12 -1.4(6)
O1 C7 C8 C13 175.0(4)
O2 C39 C40 C41 172.5(4)
O2 C39 C40 C45 -3.5(6)
O3 C21 C22 C23 -178.7(4)
O3 C21 C26 C14 -1.5(6)
O3 C21 C26 C25 -178.4(4)
O4 C53 C54 C55 -178.4(6)
O4 C53 C58 C46 2.1(7)
O4 C53 C58 C57 178.6(5)
C1 N1 C5 C4 4.0(7)
C1 N1 C5 C6 -174.5(5)
C1 C2 C3 C4 3.3(9)
C2 C3 C4 C5 -4.1(9)
C3 C4 C5 N1 0.5(8)
C3 C4 C5 C6 178.9(5)
C4 C5 C6 N2 176.2(5)
C5 N1 C1 C2 -4.8(8)
C5 N1 C1 C70 174.3(5)
C6 N2 N3 C7 -177.7(4)
C7 C8 C12 C11 175.5(4)
C7 C8 C12 C14 -3.9(6)
C7 C8 C13 C9 -176.6(5)
C8 C12 C14 C15 -81.3(5)
C8 C12 C14 C26 103.3(5)
C9 C10 C11 C12 0.1(8)
C10 C9 C13 C8 1.2(8)
C10 C11 C12 C8 1.0(7)
C10 C11 C12 C14 -179.6(4)
C11 C12 C14 C15 99.3(5)
C11 C12 C14 C26 -76.1(5)
C12 C8 C13 C9 -0.1(7)
C12 C14 C15 C16 2.3(6)
C12 C14 C15 C20 179.5(4)
C12 C14 C26 C21 -178.5(4)
C12 C14 C26 C25 -1.8(6)
C13 C8 C12 C11 -1.0(6)
C13 C8 C12 C14 179.6(4)
C13 C9 C10 C11 -1.2(8)
C14 C15 C16 C17 177.3(4)
C14 C15 C20 O3 -0.3(6)
C14 C15 C20 C19 -179.0(4)
C15 C14 C26 C21 6.0(6)
C15 C14 C26 C25 -177.4(4)
C15 C16 C17 C18 1.0(7)
C15 C16 C17 C28 -179.0(4)
C16 C15 C20 O3 177.1(3)
C16 C15 C20 C19 -1.5(6)
C16 C17 C18 N7 179.8(4)
C16 C17 C18 C19 -0.6(6)
C17 C18 C19 C20 -0.8(6)
C18 N7 C31 C32 81.6(6)
C18 C19 C20 O3 -176.7(4)
C18 C19 C20 C15 2.0(6)
C20 O3 C21 C22 176.6(4)
C20 O3 C21 C26 -4.1(6)
C20 C15 C16 C17 0.0(6)
C21 O3 C20 C15 5.0(6)
C21 O3 C20 C19 -176.2(4)
C21 C22 C23 N8 178.6(4)
C21 C22 C23 C24 -3.3(6)
C22 C21 C26 C14 177.8(4)
C22 C21 C26 C25 0.9(6)
C22 C23 C24 C25 1.8(6)
C22 C23 C24 C27 -176.8(4)
C23 N8 C29 C30 -80.2(6)
C23 C24 C25 C26 1.1(7)
C24 C25 C26 C14 -179.2(4)
C24 C25 C26 C21 -2.5(6)
C26 C14 C15 C16 177.7(4)
C26 C14 C15 C20 -5.1(6)
C26 C21 C22 C23 2.0(7)
C27 C24 C25 C26 179.7(4)
C28 C17 C18 N7 -0.2(7)
C28 C17 C18 C19 179.4(4)
C29 N8 C23 C22 3.0(7)
C29 N8 C23 C24 -175.0(4)
C31 N7 C18 C17 178.6(4)
C31 N7 C18 C19 -1.0(7)
C33 N4 C37 C36 2.8(6)
C33 N4 C37 C38 -175.4(4)
C33 C34 C35 C36 1.8(8)
C34 C35 C36 C37 -0.4(7)
C35 C36 C37 N4 -1.9(7)
C35 C36 C37 C38 176.2(4)
C36 C37 C38 N5 179.3(4)
C37 N4 C33 C34 -1.4(7)
C37 N4 C33 C71 177.6(5)
C38 N5 N6 C39 -178.8(4)
C39 C40 C41 C42 -175.5(4)
C39 C40 C45 C44 176.5(4)
C39 C40 C45 C46 -3.3(7)
C40 C41 C42 C43 -0.7(8)
C40 C45 C46 C47 101.4(6)
C40 C45 C46 C58 -83.0(6)
C41 C40 C45 C44 0.4(7)
C41 C40 C45 C46 -179.4(4)
C41 C42 C43 C44 0.1(9)
C42 C43 C44 C45 0.7(9)
C43 C44 C45 C40 -1.0(8)
C43 C44 C45 C46 178.8(5)
C44 C45 C46 C47 -78.4(6)
C44 C45 C46 C58 97.2(6)
C45 C40 C41 C42 0.4(7)
C45 C46 C47 C48 -5.2(7)
C45 C46 C47 C52 178.6(4)
C45 C46 C58 C53 -178.6(4)
C45 C46 C58 C57 5.2(7)
C46 C47 C48 C49 -178.1(5)
C46 C47 C52 O4 -1.8(7)
C46 C47 C52 C51 178.3(5)
C47 C46 C58 C53 -3.0(7)
C47 C46 C58 C57 -179.2(5)
C47 C48 C49 C50 -0.2(7)
C47 C48 C49 C59 180.0(5)
C48 C47 C52 O4 -178.4(4)
C48 C47 C52 C51 1.8(7)
C48 C49 C50 N9 -177.8(5)
C48 C49 C50 C51 2.3(7)
C49 C50 C51 C52 -2.4(8)
C50 N9 C61 C62 81.3(8)
C50 C51 C52 O4 -179.6(4)
C50 C51 C52 C47 0.3(8)
C52 O4 C53 C54 178.3(5)
C52 O4 C53 C58 -1.0(7)
C52 C47 C48 C49 -1.8(7)
C53 O4 C52 C47 0.8(7)
C53 O4 C52 C51 -179.3(5)
C53 C54 C55 N10 178.7(6)
C53 C54 C55 C56 -0.6(11)
C54 C53 C58 C46 -177.2(5)
C54 C53 C58 C57 -0.7(8)
C54 C55 C56 C57 -0.1(11)
C54 C55 C56 C60 179.8(7)
C55 N10 C63 C64 171.5(12)
C55 C56 C57 C58 0.4(9)
C56 C57 C58 C46 176.2(5)
C56 C57 C58 C53 0.0(8)
C58 C46 C47 C48 179.1(4)
C58 C46 C47 C52 2.9(7)
C58 C53 C54 C55 1.0(10)
C59 C49 C50 N9 2.0(7)
C59 C49 C50 C51 -177.9(5)
C60 C56 C57 C58 -179.6(6)
C61 N9 C50 C49 -177.9(5)
C61 N9 C50 C51 2.0(9)
C63 N10 C55 C54 4.5(14)
C63 N10 C55 C56 -176.1(9)
C70 C1 C2 C3 -177.9(6)
C71 C33 C34 C35 -179.8(6)
